data_7006854
loop_
_publ_author_name
'Gallo, Vito'
'Mastrorilli, Piero'
'Nobile, Cosimo F.'
'Braunstein, Pierre'
'Englert, Ulli'

_publ_section_title
;
 Chelating versus bridging bonding modes of N-substituted
 bis(diphenylphosphanyl)amine ligands in Pt complexes and Co2Pt
 clusters.
;
_journal_issue 19
_journal_name_full 'Dalton transactions (Cambridge, England : 2003)'
_journal_page_first 2342
_journal_page_last 2349
_journal_paper_doi 10.1039/b514787e
_journal_year 2006
_chemical_formula_sum 'C33 H31 Cl2 N P2 Pt S'
_chemical_formula_weight 801.58
_chemical_name_systematic
; 
 ? 
;
_space_group_IT_number 14
_symmetry_cell_setting monoclinic
_symmetry_space_group_name_Hall '-P 2ybc'
_symmetry_space_group_name_H-M 'P 1 21/c 1'
_atom_sites_solution_hydrogens geom
_atom_sites_solution_primary direct
_atom_sites_solution_secondary difmap
_audit_creation_method SHELXL-97
_cell_angle_alpha 90.00
_cell_angle_beta 111.516(9)
_cell_angle_gamma 90.00
_cell_formula_units_Z 4
_cell_length_a 11.4712(19)
_cell_length_b 16.585(3)
_cell_length_c 17.909(3)
_cell_measurement_reflns_used 966
_cell_measurement_temperature 110(2)
_cell_measurement_theta_max 24.94
_cell_measurement_theta_min 2.22
_cell_volume 3169.8(10)
_computing_cell_refinement SMART
_computing_data_collection 'SMART (Bruker, 2001)'
_computing_data_reduction 'SAINT (Bruker, 1999)'
_computing_molecular_graphics 'PLATON (Spek, 1990)'
_computing_structure_refinement 'SHELXL-97 (Sheldrick, 1997)'
_computing_structure_solution 'SHELXS-97 (Sheldrick, 1990)'
_diffrn_ambient_temperature 110(2)
_diffrn_measured_fraction_theta_full .949
_diffrn_measured_fraction_theta_max .949
_diffrn_measurement_device_type 'CCD area detector'
_diffrn_measurement_method 'omega scans'
_diffrn_radiation_monochromator graphite
_diffrn_radiation_source 'fine-focus sealed tube'
_diffrn_radiation_type MoK\a
_diffrn_radiation_wavelength 0.71073
_diffrn_reflns_av_R_equivalents 0.0493
_diffrn_reflns_av_sigmaI/netI 0.0459
_diffrn_reflns_limit_h_max 15
_diffrn_reflns_limit_h_min -15
_diffrn_reflns_limit_k_max 20
_diffrn_reflns_limit_k_min -21
_diffrn_reflns_limit_l_max 23
_diffrn_reflns_limit_l_min -23
_diffrn_reflns_number 31456
_diffrn_reflns_theta_full 28.10
_diffrn_reflns_theta_max 28.10
_diffrn_reflns_theta_min 2.44
_exptl_absorpt_coefficient_mu 4.786
_exptl_absorpt_correction_T_max 0.762
_exptl_absorpt_correction_T_min 0.358
_exptl_absorpt_correction_type empirical
_exptl_absorpt_process_details 'SADABS (1996)'
_exptl_crystal_colour colourless
_exptl_crystal_density_diffrn 1.680
_exptl_crystal_density_method 'not measured'
_exptl_crystal_description plate
_exptl_crystal_F_000 1576
_exptl_crystal_size_max 0.27
_exptl_crystal_size_mid 0.23
_exptl_crystal_size_min 0.06
_refine_diff_density_max 1.532
_refine_diff_density_min -.592
_refine_diff_density_rms .130
_refine_ls_extinction_method none
_refine_ls_goodness_of_fit_ref 1.020
_refine_ls_hydrogen_treatment constr
_refine_ls_matrix_type full
_refine_ls_number_parameters 361
_refine_ls_number_reflns 7584
_refine_ls_number_restraints 0
_refine_ls_restrained_S_all 1.020
_refine_ls_R_factor_all 0.0370
_refine_ls_R_factor_gt 0.0289
_refine_ls_shift/su_max 0.002
_refine_ls_shift/su_mean 0.000
_refine_ls_structure_factor_coef Fsqd
_refine_ls_weighting_details 'w=1/[\s^2^(Fo^2^)+(0.0310P)^2^+0.0000P] where P=(Fo^2^+2Fc^2^)/3'
_refine_ls_weighting_scheme calc
_refine_ls_wR_factor_gt 0.0640
_refine_ls_wR_factor_ref 0.0668
_reflns_number_gt 6462
_reflns_number_total 7584
_reflns_threshold_expression >2sigma(I)
_cod_data_source_file b514787e.txt
_cod_data_source_block pm12
_cod_depositor_comments
;
The following automatic conversions were performed:

'_refine_ls_weighting_scheme' value 'calc
w=1/[\s^2^(Fo^2^)+(0.0310P)^2^+0.0000P] where P=(Fo^2^+2Fc^2^)/3' was
changed to 'calc'. New tag '_refine_ls_weighting_details' was
created. The value of the new tag was set to
'w=1/[\s^2^(Fo^2^)+(0.0310P)^2^+0.0000P] where P=(Fo^2^+2Fc^2^)/3'.

Automatic conversion script
Id: cif_fix_values 3143 2015-03-26 13:38:13Z robertas 
;
_cod_original_cell_volume 3169.8(9)
_cod_original_sg_symbol_H-M P21/c
_cod_database_code 7006854

loop_
_symmetry_equiv_pos_as_xyz
'x, y, z'
'-x, y+1/2, -z+1/2'
'-x, -y, -z'
'x, -y-1/2, z-1/2'

loop_
_atom_site_label
_atom_site_type_symbol
_atom_site_fract_x
_atom_site_fract_y
_atom_site_fract_z
_atom_site_U_iso_or_equiv
_atom_site_adp_type
_atom_site_occupancy
_atom_site_calc_flag
_atom_site_refinement_flags
_atom_site_disorder_assembly
_atom_site_disorder_group
Pt1 Pt 0.362830(12) 0.358621(7) 0.301963(6) 0.01399(5) Uani 1 d . . .
Cl1 Cl 0.40623(9) 0.47702(5) 0.24339(5) 0.0265(2) Uani 1 d . . .
Cl2 Cl 0.15355(8) 0.39839(6) 0.27541(5) 0.0291(2) Uani 1 d . . .
S1 S 0.67712(8) 0.02551(5) 0.52244(5) 0.01731(17) Uani 1 d . . .
P1 P 0.36514(7) 0.24556(5) 0.36812(4) 0.01264(16) Uani 1 d . . .
P2 P 0.55556(8) 0.30997(5) 0.34450(5) 0.01341(17) Uani 1 d . . .
N1 N 0.5198(2) 0.22634(15) 0.38699(14) 0.0133(5) Uani 1 d . . .
C1 C 0.6697(3) 0.36915(18) 0.42370(18) 0.0166(7) Uani 1 d . . .
C2 C 0.7965(4) 0.3715(2) 0.4352(2) 0.0303(9) Uani 1 d . . .
H2 H 0.8271 0.3434 0.3999 0.036 Uiso 1 calc R . .
C3 C 0.8773(4) 0.4157(3) 0.4993(3) 0.0446(12) Uani 1 d . . .
H3 H 0.9637 0.4187 0.5071 0.054 Uiso 1 calc R . .
C4 C 0.8339(4) 0.4551(2) 0.5513(2) 0.0364(10) Uani 1 d . . .
H4 H 0.8907 0.4848 0.5949 0.044 Uiso 1 calc R . .
C5 C 0.7087(4) 0.4522(2) 0.5410(2) 0.0305(9) Uani 1 d . . .
H5 H 0.6794 0.4791 0.5776 0.037 Uiso 1 calc R . .
C6 C 0.6260(4) 0.4095(2) 0.47643(19) 0.0229(8) Uani 1 d . . .
H6 H 0.5395 0.4078 0.4683 0.027 Uiso 1 calc R . .
C7 C 0.6291(3) 0.27795(19) 0.27591(18) 0.0161(7) Uani 1 d . . .
C8 C 0.6418(3) 0.1965(2) 0.26128(18) 0.0179(7) Uani 1 d . . .
H8 H 0.6116 0.1565 0.2876 0.021 Uiso 1 calc R . .
C9 C 0.6987(3) 0.1740(2) 0.20827(19) 0.0218(7) Uani 1 d . . .
H9 H 0.7064 0.1185 0.1979 0.026 Uiso 1 calc R . .
C10 C 0.7441(3) 0.2316(2) 0.1704(2) 0.0272(8) Uani 1 d . . .
H10 H 0.7857 0.2155 0.1357 0.033 Uiso 1 calc R . .
C11 C 0.7296(4) 0.3130(2) 0.1828(2) 0.0277(8) Uani 1 d . . .
H11 H 0.7593 0.3526 0.1559 0.033 Uiso 1 calc R . .
C12 C 0.6708(3) 0.3359(2) 0.2352(2) 0.0221(8) Uani 1 d . . .
H12 H 0.6592 0.3915 0.2432 0.027 Uiso 1 calc R . .
C13 C 0.6087(3) 0.17660(19) 0.45160(18) 0.0153(7) Uani 1 d . . .
H13A H 0.6023 0.1915 0.5035 0.018 Uiso 1 calc R . .
H13B H 0.6952 0.1884 0.4552 0.018 Uiso 1 calc R . .
C14 C 0.5835(3) 0.08656(19) 0.43726(18) 0.0156(7) Uani 1 d . . .
H14A H 0.6017 0.0702 0.3895 0.019 Uiso 1 calc R . .
H14B H 0.4936 0.0760 0.4258 0.019 Uiso 1 calc R . .
C15 C 0.8100(3) -0.0004(2) 0.4936(2) 0.0214(7) Uani 1 d . . .
H15A H 0.8649 -0.0391 0.5330 0.026 Uiso 1 calc R . .
H15B H 0.7786 -0.0271 0.4405 0.026 Uiso 1 calc R . .
C16 C 0.8852(3) 0.0727(2) 0.4898(2) 0.0196(7) Uani 1 d . . .
C17 C 0.8766(3) 0.1035(2) 0.4158(2) 0.0208(7) Uani 1 d . . .
H17 H 0.8280 0.0761 0.3679 0.025 Uiso 1 calc R . .
C18 C 0.9392(3) 0.1747(2) 0.4117(2) 0.0247(8) Uani 1 d . . .
H18 H 0.9305 0.1967 0.3610 0.030 Uiso 1 calc R . .
C19 C 1.0137(3) 0.2133(2) 0.4813(2) 0.0278(8) Uani 1 d . . .
H19 H 1.0570 0.2614 0.4785 0.033 Uiso 1 calc R . .
C20 C 1.0249(3) 0.1815(2) 0.5556(2) 0.0286(8) Uani 1 d . . .
H20 H 1.0769 0.2076 0.6034 0.034 Uiso 1 calc R . .
C21 C 0.9608(3) 0.1118(2) 0.5603(2) 0.0234(8) Uani 1 d . . .
H21 H 0.9682 0.0908 0.6111 0.028 Uiso 1 calc R . .
C22 C 0.3436(3) 0.25498(19) 0.46261(17) 0.0146(6) Uani 1 d . . .
C23 C 0.3156(3) 0.3298(2) 0.48716(19) 0.0194(7) Uani 1 d . . .
H23 H 0.3018 0.3752 0.4526 0.023 Uiso 1 calc R . .
C24 C 0.3078(4) 0.3378(2) 0.5625(2) 0.0250(8) Uani 1 d . . .
H24 H 0.2891 0.3887 0.5796 0.030 Uiso 1 calc R . .
C25 C 0.3275(3) 0.2714(2) 0.61243(19) 0.0232(8) Uani 1 d . . .
H25 H 0.3217 0.2770 0.6637 0.028 Uiso 1 calc R . .
C26 C 0.3556(3) 0.1967(2) 0.58856(19) 0.0202(7) Uani 1 d . . .
H26 H 0.3695 0.1515 0.6234 0.024 Uiso 1 calc R . .
C27 C 0.3633(3) 0.1884(2) 0.51358(18) 0.0179(7) Uani 1 d . . .
H27 H 0.3820 0.1374 0.4967 0.021 Uiso 1 calc R . .
C28 C 0.2763(3) 0.15780(19) 0.31834(18) 0.0147(7) Uani 1 d . . .
C29 C 0.1618(3) 0.1412(2) 0.3254(2) 0.0238(8) Uani 1 d . . .
H29 H 0.1321 0.1747 0.3578 0.029 Uiso 1 calc R . .
C30 C 0.0906(3) 0.0754(2) 0.2850(2) 0.0269(8) Uani 1 d . . .
H30 H 0.0134 0.0633 0.2907 0.032 Uiso 1 calc R . .
C31 C 0.1327(3) 0.0278(2) 0.2365(2) 0.0257(8) Uani 1 d . . .
H31 H 0.0844 -0.0171 0.2091 0.031 Uiso 1 calc R . .
C32 C 0.2451(3) 0.0456(2) 0.22781(19) 0.0197(7) Uani 1 d . . .
H32 H 0.2725 0.0138 0.1933 0.024 Uiso 1 calc R . .
C33 C 0.3175(3) 0.1097(2) 0.26924(18) 0.0162(7) Uani 1 d . . .
H33 H 0.3955 0.1208 0.2642 0.019 Uiso 1 calc R . .

loop_
_atom_site_aniso_label
_atom_site_aniso_U_11
_atom_site_aniso_U_22
_atom_site_aniso_U_33
_atom_site_aniso_U_23
_atom_site_aniso_U_13
_atom_site_aniso_U_12
Pt1 0.01893(8) 0.01041(7) 0.01211(6) 0.00098(4) 0.00508(5) 0.00359(5)
Cl1 0.0430(5) 0.0133(4) 0.0247(4) 0.0064(3) 0.0142(4) 0.0033(4)
Cl2 0.0237(5) 0.0364(6) 0.0239(4) 0.0009(4) 0.0049(3) 0.0152(4)
S1 0.0186(4) 0.0135(4) 0.0212(4) 0.0052(3) 0.0090(3) 0.0038(3)
P1 0.0144(4) 0.0107(4) 0.0134(3) 0.0002(3) 0.0058(3) 0.0015(3)
P2 0.0170(4) 0.0094(4) 0.0141(3) 0.0001(3) 0.0059(3) -0.0003(3)
N1 0.0145(14) 0.0113(14) 0.0152(12) 0.0017(10) 0.0069(10) 0.0012(11)
C1 0.0242(18) 0.0072(16) 0.0147(14) 0.0010(11) 0.0028(13) -0.0034(13)
C2 0.023(2) 0.022(2) 0.040(2) -0.0071(16) 0.0049(17) 0.0027(16)
C3 0.023(2) 0.038(3) 0.058(3) -0.017(2) -0.001(2) -0.0027(19)
C4 0.036(2) 0.025(2) 0.032(2) -0.0082(17) -0.0070(17) -0.0028(18)
C5 0.049(3) 0.017(2) 0.0189(16) -0.0024(14) 0.0054(16) -0.0052(18)
C6 0.031(2) 0.0174(19) 0.0206(16) -0.0031(13) 0.0093(15) -0.0049(15)
C7 0.0172(17) 0.0134(17) 0.0149(14) -0.0017(12) 0.0025(12) -0.0011(13)
C8 0.0189(17) 0.0175(18) 0.0173(15) 0.0008(13) 0.0069(13) -0.0025(14)
C9 0.0241(19) 0.0211(19) 0.0220(16) -0.0028(14) 0.0105(14) -0.0003(16)
C10 0.030(2) 0.036(2) 0.0231(17) -0.0001(15) 0.0182(15) -0.0025(17)
C11 0.037(2) 0.025(2) 0.0266(18) 0.0041(15) 0.0179(16) -0.0096(17)
C12 0.026(2) 0.0177(18) 0.0244(17) 0.0015(14) 0.0114(15) -0.0047(15)
C13 0.0167(16) 0.0121(17) 0.0168(14) 0.0025(12) 0.0060(12) 0.0026(13)
C14 0.0171(16) 0.0111(16) 0.0182(14) 0.0025(12) 0.0061(13) 0.0004(13)
C15 0.0165(17) 0.0175(18) 0.0309(18) 0.0051(14) 0.0096(14) 0.0074(14)
C16 0.0124(16) 0.0190(18) 0.0277(17) 0.0002(14) 0.0078(13) 0.0074(14)
C17 0.0112(16) 0.026(2) 0.0258(17) -0.0004(14) 0.0076(13) 0.0068(14)
C18 0.0199(19) 0.025(2) 0.0325(19) 0.0072(16) 0.0139(15) 0.0065(16)
C19 0.0172(18) 0.023(2) 0.046(2) 0.0025(17) 0.0145(17) -0.0007(15)
C20 0.0198(19) 0.030(2) 0.034(2) -0.0065(17) 0.0084(16) -0.0014(17)
C21 0.0168(18) 0.025(2) 0.0277(18) -0.0005(15) 0.0073(14) 0.0023(15)
C22 0.0153(16) 0.0138(17) 0.0149(14) -0.0007(12) 0.0057(12) 0.0023(13)
C23 0.0255(19) 0.0144(17) 0.0193(15) -0.0004(13) 0.0094(14) -0.0016(15)
C24 0.034(2) 0.0206(19) 0.0241(17) -0.0082(14) 0.0154(16) -0.0001(16)
C25 0.029(2) 0.027(2) 0.0172(15) -0.0047(14) 0.0122(14) -0.0076(16)
C26 0.0234(19) 0.0175(18) 0.0191(15) 0.0024(13) 0.0070(14) -0.0033(15)
C27 0.0192(17) 0.0166(18) 0.0196(15) 0.0015(13) 0.0092(13) -0.0006(14)
C28 0.0152(16) 0.0128(17) 0.0142(14) 0.0000(12) 0.0031(12) -0.0010(13)
C29 0.0189(18) 0.030(2) 0.0247(17) -0.0065(15) 0.0111(15) -0.0015(15)
C30 0.0171(18) 0.031(2) 0.0296(18) -0.0028(16) 0.0047(15) -0.0052(16)
C31 0.026(2) 0.020(2) 0.0226(17) -0.0029(14) 0.0001(14) -0.0064(16)
C32 0.028(2) 0.0119(17) 0.0170(15) 0.0015(12) 0.0058(14) 0.0045(14)
C33 0.0166(17) 0.0143(17) 0.0155(14) 0.0015(12) 0.0033(13) 0.0046(13)

loop_
_atom_type_symbol
_atom_type_description
_atom_type_scat_dispersion_real
_atom_type_scat_dispersion_imag
_atom_type_scat_source
C C .0033 .0016 'International Tables Vol C Tables 4.2.6.8 and 6.1.1.4'
H H .0000 .0000 'International Tables Vol C Tables 4.2.6.8 and 6.1.1.4'
Cl Cl .1484 .1585 'International Tables Vol C Tables 4.2.6.8 and 6.1.1.4'
N N .0061 .0033 'International Tables Vol C Tables 4.2.6.8 and 6.1.1.4'
P P .1023 .0942 'International Tables Vol C Tables 4.2.6.8 and 6.1.1.4'
Pt Pt -1.7033 8.3905 'International Tables Vol C Tables 4.2.6.8 and 6.1.1.4'
S S .1246 .1234 'International Tables Vol C Tables 4.2.6.8 and 6.1.1.4'

loop_
_geom_angle_atom_site_label_1
_geom_angle_atom_site_label_2
_geom_angle_atom_site_label_3
_geom_angle
_geom_angle_site_symmetry_1
_geom_angle_site_symmetry_3
_geom_angle_publ_flag
P2 Pt1 P1 72.06(3) . . ?
P2 Pt1 Cl1 96.28(3) . . ?
P1 Pt1 Cl1 168.06(3) . . ?
P2 Pt1 Cl2 170.09(3) . . ?
P1 Pt1 Cl2 98.98(3) . . ?
Cl1 Pt1 Cl2 92.44(3) . . ?
C14 S1 C15 101.02(15) . . ?
N1 P1 C22 108.65(13) . . ?
N1 P1 C28 107.65(14) . . ?
C22 P1 C28 106.56(15) . . ?
N1 P1 Pt1 94.11(9) . . ?
C22 P1 Pt1 116.73(11) . . ?
C28 P1 Pt1 121.52(10) . . ?
N1 P1 P2 40.23(9) . . ?
C22 P1 P2 121.92(11) . . ?
C28 P1 P2 127.16(11) . . ?
Pt1 P1 P2 53.91(3) . . ?
N1 P2 C7 108.26(14) . . ?
N1 P2 C1 108.22(13) . . ?
C7 P2 C1 107.84(16) . . ?
N1 P2 Pt1 94.41(9) . . ?
C7 P2 Pt1 122.04(10) . . ?
C1 P2 Pt1 114.43(12) . . ?
N1 P2 P1 40.43(9) . . ?
C7 P2 P1 128.25(11) . . ?
C1 P2 P1 120.03(12) . . ?
Pt1 P2 P1 54.03(3) . . ?
C13 N1 P2 126.4(2) . . ?
C13 N1 P1 128.7(2) . . ?
P2 N1 P1 99.34(13) . . ?
C6 C1 C2 120.2(3) . . ?
C6 C1 P2 116.9(3) . . ?
C2 C1 P2 122.9(3) . . ?
C3 C2 C1 118.7(4) . . ?
C3 C2 H2 120.6 . . ?
C1 C2 H2 120.6 . . ?
C4 C3 C2 120.9(4) . . ?
C4 C3 H3 119.6 . . ?
C2 C3 H3 119.6 . . ?
C3 C4 C5 120.8(4) . . ?
C3 C4 H4 119.6 . . ?
C5 C4 H4 119.6 . . ?
C4 C5 C6 119.2(4) . . ?
C4 C5 H5 120.4 . . ?
C6 C5 H5 120.4 . . ?
C5 C6 C1 120.3(4) . . ?
C5 C6 H6 119.9 . . ?
C1 C6 H6 119.9 . . ?
C12 C7 C8 119.4(3) . . ?
C12 C7 P2 119.3(3) . . ?
C8 C7 P2 121.3(2) . . ?
C9 C8 C7 119.9(3) . . ?
C9 C8 H8 120.1 . . ?
C7 C8 H8 120.1 . . ?
C10 C9 C8 120.5(3) . . ?
C10 C9 H9 119.8 . . ?
C8 C9 H9 119.8 . . ?
C9 C10 C11 120.4(3) . . ?
C9 C10 H10 119.8 . . ?
C11 C10 H10 119.8 . . ?
C10 C11 C12 119.3(3) . . ?
C10 C11 H11 120.3 . . ?
C12 C11 H11 120.3 . . ?
C7 C12 C11 120.5(3) . . ?
C7 C12 H12 119.8 . . ?
C11 C12 H12 119.8 . . ?
N1 C13 C14 112.3(2) . . ?
N1 C13 H13A 109.1 . . ?
C14 C13 H13A 109.1 . . ?
N1 C13 H13B 109.1 . . ?
C14 C13 H13B 109.1 . . ?
H13A C13 H13B 107.9 . . ?
C13 C14 S1 112.8(2) . . ?
C13 C14 H14A 109.0 . . ?
S1 C14 H14A 109.0 . . ?
C13 C14 H14B 109.0 . . ?
S1 C14 H14B 109.0 . . ?
H14A C14 H14B 107.8 . . ?
C16 C15 S1 112.0(2) . . ?
C16 C15 H15A 109.2 . . ?
S1 C15 H15A 109.2 . . ?
C16 C15 H15B 109.2 . . ?
S1 C15 H15B 109.2 . . ?
H15A C15 H15B 107.9 . . ?
C17 C16 C21 119.5(3) . . ?
C17 C16 C15 119.9(3) . . ?
C21 C16 C15 120.6(3) . . ?
C16 C17 C18 120.1(3) . . ?
C16 C17 H17 119.9 . . ?
C18 C17 H17 119.9 . . ?
C19 C18 C17 120.2(3) . . ?
C19 C18 H18 119.9 . . ?
C17 C18 H18 119.9 . . ?
C18 C19 C20 119.7(4) . . ?
C18 C19 H19 120.1 . . ?
C20 C19 H19 120.1 . . ?
C21 C20 C19 120.5(3) . . ?
C21 C20 H20 119.7 . . ?
C19 C20 H20 119.7 . . ?
C20 C21 C16 119.9(3) . . ?
C20 C21 H21 120.1 . . ?
C16 C21 H21 120.1 . . ?
C23 C22 C27 119.9(3) . . ?
C23 C22 P1 120.0(2) . . ?
C27 C22 P1 120.0(2) . . ?
C24 C23 C22 119.7(3) . . ?
C24 C23 H23 120.2 . . ?
C22 C23 H23 120.2 . . ?
C25 C24 C23 119.9(3) . . ?
C25 C24 H24 120.1 . . ?
C23 C24 H24 120.1 . . ?
C24 C25 C26 120.9(3) . . ?
C24 C25 H25 119.6 . . ?
C26 C25 H25 119.6 . . ?
C27 C26 C25 119.5(3) . . ?
C27 C26 H26 120.3 . . ?
C25 C26 H26 120.3 . . ?
C26 C27 C22 120.2(3) . . ?
C26 C27 H27 119.9 . . ?
C22 C27 H27 119.9 . . ?
C33 C28 C29 119.6(3) . . ?
C33 C28 P1 120.7(3) . . ?
C29 C28 P1 119.5(3) . . ?
C28 C29 C30 119.9(3) . . ?
C28 C29 H29 120.0 . . ?
C30 C29 H29 120.0 . . ?
C31 C30 C29 120.0(3) . . ?
C31 C30 H30 120.0 . . ?
C29 C30 H30 120.0 . . ?
C30 C31 C32 120.1(3) . . ?
C30 C31 H31 120.0 . . ?
C32 C31 H31 120.0 . . ?
C33 C32 C31 120.2(3) . . ?
C33 C32 H32 119.9 . . ?
C31 C32 H32 119.9 . . ?
C32 C33 C28 120.2(3) . . ?
C32 C33 H33 119.9 . . ?
C28 C33 H33 119.9 . . ?

loop_
_geom_bond_atom_site_label_1
_geom_bond_atom_site_label_2
_geom_bond_distance
_geom_bond_site_symmetry_2
_geom_bond_publ_flag
Pt1 P2 2.2099(9) . ?
Pt1 P1 2.2131(9) . ?
Pt1 Cl1 2.3637(9) . ?
Pt1 Cl2 2.3636(10) . ?
S1 C14 1.818(3) . ?
S1 C15 1.830(3) . ?
P1 N1 1.710(3) . ?
P1 C22 1.804(3) . ?
P1 C28 1.813(3) . ?
P1 P2 2.6017(12) . ?
P2 N1 1.703(3) . ?
P2 C7 1.806(3) . ?
P2 C1 1.824(3) . ?
N1 C13 1.481(4) . ?
C1 C6 1.391(5) . ?
C1 C2 1.393(5) . ?
C2 C3 1.391(5) . ?
C2 H2 0.9500 . ?
C3 C4 1.373(6) . ?
C3 H3 0.9500 . ?
C4 C5 1.380(6) . ?
C4 H4 0.9500 . ?
C5 C6 1.391(5) . ?
C5 H5 0.9500 . ?
C6 H6 0.9500 . ?
C7 C12 1.393(4) . ?
C7 C8 1.394(5) . ?
C8 C9 1.386(5) . ?
C8 H8 0.9500 . ?
C9 C10 1.380(5) . ?
C9 H9 0.9500 . ?
C10 C11 1.387(5) . ?
C10 H10 0.9500 . ?
C11 C12 1.394(5) . ?
C11 H11 0.9500 . ?
C12 H12 0.9500 . ?
C13 C14 1.525(4) . ?
C13 H13A 0.9900 . ?
C13 H13B 0.9900 . ?
C14 H14A 0.9900 . ?
C14 H14B 0.9900 . ?
C15 C16 1.504(5) . ?
C15 H15A 0.9900 . ?
C15 H15B 0.9900 . ?
C16 C17 1.390(5) . ?
C16 C21 1.401(5) . ?
C17 C18 1.398(5) . ?
C17 H17 0.9500 . ?
C18 C19 1.383(5) . ?
C18 H18 0.9500 . ?
C19 C20 1.392(5) . ?
C19 H19 0.9500 . ?
C20 C21 1.389(5) . ?
C20 H20 0.9500 . ?
C21 H21 0.9500 . ?
C22 C23 1.394(4) . ?
C22 C27 1.397(4) . ?
C23 C24 1.390(4) . ?
C23 H23 0.9500 . ?
C24 C25 1.385(5) . ?
C24 H24 0.9500 . ?
C25 C26 1.386(5) . ?
C25 H25 0.9500 . ?
C26 C27 1.384(4) . ?
C26 H26 0.9500 . ?
C27 H27 0.9500 . ?
C28 C33 1.393(4) . ?
C28 C29 1.393(5) . ?
C29 C30 1.396(5) . ?
C29 H29 0.9500 . ?
C30 C31 1.386(5) . ?
C30 H30 0.9500 . ?
C31 C32 1.386(5) . ?
C31 H31 0.9500 . ?
C32 C33 1.384(5) . ?
C32 H32 0.9500 . ?
C33 H33 0.9500 . ?

loop_
_geom_torsion_atom_site_label_1
_geom_torsion_atom_site_label_2
_geom_torsion_atom_site_label_3
_geom_torsion_atom_site_label_4
_geom_torsion
_geom_torsion_site_symmetry_1
_geom_torsion_site_symmetry_2
_geom_torsion_site_symmetry_3
_geom_torsion_site_symmetry_4
_geom_torsion_publ_flag
P2 Pt1 P1 N1 -1.84(9) . . . . ?
Cl1 Pt1 P1 N1 -14.66(18) . . . . ?
Cl2 Pt1 P1 N1 -177.48(9) . . . . ?
P2 Pt1 P1 C22 111.43(12) . . . . ?
Cl1 Pt1 P1 C22 98.61(18) . . . . ?
Cl2 Pt1 P1 C22 -64.21(12) . . . . ?
P2 Pt1 P1 C28 -115.45(13) . . . . ?
Cl1 Pt1 P1 C28 -128.28(18) . . . . ?
Cl2 Pt1 P1 C28 68.91(13) . . . . ?
Cl1 Pt1 P1 P2 -12.82(15) . . . . ?
Cl2 Pt1 P1 P2 -175.64(3) . . . . ?
P1 Pt1 P2 N1 1.85(9) . . . . ?
Cl1 Pt1 P2 N1 179.20(9) . . . . ?
Cl2 Pt1 P2 N1 27.7(2) . . . . ?
P1 Pt1 P2 C7 116.62(13) . . . . ?
Cl1 Pt1 P2 C7 -66.02(13) . . . . ?
Cl2 Pt1 P2 C7 142.5(2) . . . . ?
P1 Pt1 P2 C1 -110.45(12) . . . . ?
Cl1 Pt1 P2 C1 66.90(12) . . . . ?
Cl2 Pt1 P2 C1 -84.6(2) . . . . ?
Cl1 Pt1 P2 P1 177.35(3) . . . . ?
Cl2 Pt1 P2 P1 25.86(18) . . . . ?
C22 P1 P2 N1 81.20(18) . . . . ?
C28 P1 P2 N1 -72.13(18) . . . . ?
Pt1 P1 P2 N1 -177.16(14) . . . . ?
N1 P1 P2 C7 71.94(19) . . . . ?
C22 P1 P2 C7 153.14(18) . . . . ?
C28 P1 P2 C7 -0.18(19) . . . . ?
Pt1 P1 P2 C7 -105.22(14) . . . . ?
N1 P1 P2 C1 -83.01(18) . . . . ?
C22 P1 P2 C1 -1.82(18) . . . . ?
C28 P1 P2 C1 -155.14(17) . . . . ?
Pt1 P1 P2 C1 99.83(12) . . . . ?
N1 P1 P2 Pt1 177.16(14) . . . . ?
C22 P1 P2 Pt1 -101.64(13) . . . . ?
C28 P1 P2 Pt1 105.03(13) . . . . ?
C7 P2 N1 C13 76.6(3) . . . . ?
C1 P2 N1 C13 -40.1(3) . . . . ?
Pt1 P2 N1 C13 -157.6(2) . . . . ?
P1 P2 N1 C13 -155.3(3) . . . . ?
C7 P2 N1 P1 -128.16(14) . . . . ?
C1 P2 N1 P1 115.21(15) . . . . ?
Pt1 P2 N1 P1 -2.30(11) . . . . ?
C22 P1 N1 C13 36.7(3) . . . . ?
C28 P1 N1 C13 -78.3(3) . . . . ?
Pt1 P1 N1 C13 156.7(2) . . . . ?
P2 P1 N1 C13 154.4(3) . . . . ?
C22 P1 N1 P2 -117.71(15) . . . . ?
C28 P1 N1 P2 127.25(14) . . . . ?
Pt1 P1 N1 P2 2.30(11) . . . . ?
N1 P2 C1 C6 -72.2(3) . . . . ?
C7 P2 C1 C6 170.9(3) . . . . ?
Pt1 P2 C1 C6 31.6(3) . . . . ?
P1 P2 C1 C6 -29.6(3) . . . . ?
N1 P2 C1 C2 104.3(3) . . . . ?
C7 P2 C1 C2 -12.6(3) . . . . ?
Pt1 P2 C1 C2 -151.9(3) . . . . ?
P1 P2 C1 C2 146.9(3) . . . . ?
C6 C1 C2 C3 -1.0(6) . . . . ?
P2 C1 C2 C3 -177.4(3) . . . . ?
C1 C2 C3 C4 1.2(7) . . . . ?
C2 C3 C4 C5 -0.4(7) . . . . ?
C3 C4 C5 C6 -0.8(6) . . . . ?
C4 C5 C6 C1 1.0(5) . . . . ?
C2 C1 C6 C5 -0.1(5) . . . . ?
P2 C1 C6 C5 176.5(3) . . . . ?
N1 P2 C7 C12 -178.0(3) . . . . ?
C1 P2 C7 C12 -61.2(3) . . . . ?
Pt1 P2 C7 C12 74.4(3) . . . . ?
P1 P2 C7 C12 141.5(2) . . . . ?
N1 P2 C7 C8 3.7(3) . . . . ?
C1 P2 C7 C8 120.6(3) . . . . ?
Pt1 P2 C7 C8 -103.9(3) . . . . ?
P1 P2 C7 C8 -36.8(3) . . . . ?
C12 C7 C8 C9 1.7(5) . . . . ?
P2 C7 C8 C9 180.0(2) . . . . ?
C7 C8 C9 C10 0.7(5) . . . . ?
C8 C9 C10 C11 -2.3(5) . . . . ?
C9 C10 C11 C12 1.4(6) . . . . ?
C8 C7 C12 C11 -2.7(5) . . . . ?
P2 C7 C12 C11 179.0(3) . . . . ?
C10 C11 C12 C7 1.1(5) . . . . ?
P2 N1 C13 C14 -138.6(2) . . . . ?
P1 N1 C13 C14 73.3(3) . . . . ?
N1 C13 C14 S1 -171.9(2) . . . . ?
C15 S1 C14 C13 -94.9(2) . . . . ?
C14 S1 C15 C16 64.9(3) . . . . ?
S1 C15 C16 C17 -105.9(3) . . . . ?
S1 C15 C16 C21 71.8(4) . . . . ?
C21 C16 C17 C18 -2.4(5) . . . . ?
C15 C16 C17 C18 175.4(3) . . . . ?
C16 C17 C18 C19 2.4(5) . . . . ?
C17 C18 C19 C20 -0.8(5) . . . . ?
C18 C19 C20 C21 -0.8(6) . . . . ?
C19 C20 C21 C16 0.7(6) . . . . ?
C17 C16 C21 C20 0.9(5) . . . . ?
C15 C16 C21 C20 -176.9(3) . . . . ?
N1 P1 C22 C23 110.5(3) . . . . ?
C28 P1 C22 C23 -133.8(3) . . . . ?
Pt1 P1 C22 C23 5.7(3) . . . . ?
P2 P1 C22 C23 68.1(3) . . . . ?
N1 P1 C22 C27 -65.3(3) . . . . ?
C28 P1 C22 C27 50.5(3) . . . . ?
Pt1 P1 C22 C27 -170.0(2) . . . . ?
P2 P1 C22 C27 -107.6(3) . . . . ?
C27 C22 C23 C24 0.2(5) . . . . ?
P1 C22 C23 C24 -175.5(3) . . . . ?
C22 C23 C24 C25 -0.2(5) . . . . ?
C23 C24 C25 C26 0.3(6) . . . . ?
C24 C25 C26 C27 -0.4(5) . . . . ?
C25 C26 C27 C22 0.4(5) . . . . ?
C23 C22 C27 C26 -0.3(5) . . . . ?
P1 C22 C27 C26 175.4(3) . . . . ?
N1 P1 C28 C33 -30.6(3) . . . . ?
C22 P1 C28 C33 -147.0(3) . . . . ?
Pt1 P1 C28 C33 75.8(3) . . . . ?
P2 P1 C28 C33 9.6(3) . . . . ?
N1 P1 C28 C29 153.3(3) . . . . ?
C22 P1 C28 C29 36.9(3) . . . . ?
Pt1 P1 C28 C29 -100.2(3) . . . . ?
P2 P1 C28 C29 -166.5(2) . . . . ?
C33 C28 C29 C30 1.6(5) . . . . ?
P1 C28 C29 C30 177.7(3) . . . . ?
C28 C29 C30 C31 -1.4(5) . . . . ?
C29 C30 C31 C32 -0.3(5) . . . . ?
C30 C31 C32 C33 1.8(5) . . . . ?
C31 C32 C33 C28 -1.6(5) . . . . ?
C29 C28 C33 C32 -0.1(5) . . . . ?
P1 C28 C33 C32 -176.2(2) . . . . ?
